data_7719841
loop_
_publ_author_name
'El Beyrouti, Nour'
'Hamon, Nad&#xe8;ge'
'Caussin, Louis'
'Fr&#xe9;roux, Yoann'
'Dallon, Marie'
'Roisnel, Thierry'
'Le Guennic, Boris'
'Rigaut, St&#xe9;phane'
'Tripier, Rapha&#xeb;l'
'Norel, Lucie'

_publ_section_title
;
 Photochromic macrocyclic complexes of yttrium(III) undergoing merocyanine
 to spiropyran isomerization as models for single-molecule magnet switch
 candidates.
;
_journal_issue 46
_journal_name_full 'Dalton transactions (Cambridge, England : 2003)'
_journal_page_first 17196
_journal_page_last 17203
_journal_paper_doi 10.1039/d5dt02008e
_journal_volume 54
_journal_year 2025
_chemical_compound_source 'synthesis as described'
_chemical_formula_moiety 'C34 H41 N6 O9 Y, C2 H3 N'
_chemical_formula_sum 'C36 H44 N7 O9 Y'
_chemical_formula_weight 807.69
_space_group_crystal_system monoclinic
_space_group_IT_number 14
_space_group_name_Hall '-P 2ybc'
_space_group_name_H-M_alt 'P 1 21/c 1'
_atom_sites_solution_hydrogens geom
_atom_sites_solution_primary dual
_audit_update_record
;
2024-04-08 deposited with the CCDC.	2025-10-16 downloaded from the CCDC.
;
_cell_angle_alpha 90
_cell_angle_beta 95.013(3)
_cell_angle_gamma 90
_cell_formula_units_Z 4
_cell_length_a 12.4815(12)
_cell_length_b 7.6027(6)
_cell_length_c 38.132(3)
_cell_measurement_reflns_used 9915
_cell_measurement_temperature 150(2)
_cell_measurement_theta_max 27.5382
_cell_measurement_theta_min 2.5825
_cell_measurement_wavelength 0.71073
_cell_volume 3604.6(5)
_computing_cell_refinement 'APEX3 (Bruker, 2015)'
_computing_data_collection 'Bruker APEX3 (Bruker, 2015)'
_computing_data_reduction 'SAINT (Bruker, 2014)'
_computing_molecular_graphics
;
   'SXGRAPH (L. Farrugia, 1999), Mercury (CSD, 2020)'
;
_computing_publication_material 'CRYSCALC (T. Roisnel, local program, 2024)'
_computing_structure_refinement 'SHELXL-2019_2 (Sheldrick, 2019)'
_computing_structure_solution 'SHELXT 2018_2 (Sheldrick, 2018)'
_diffrn_ambient_temperature 150(2)
_diffrn_detector '(CMOS) PHOTON 100'
_diffrn_detector_area_resol_mean 7.39
_diffrn_measured_fraction_theta_full 0.999
_diffrn_measured_fraction_theta_max 0.996
_diffrn_measurement_device_type 'D8 VENTURE Bruker AXS'
_diffrn_measurement_method 'rotation images'
_diffrn_orient_matrix_UB_11 -0.0615245
_diffrn_orient_matrix_UB_12 -0.0066156
_diffrn_orient_matrix_UB_13 0.0150789
_diffrn_orient_matrix_UB_21 0.0293569
_diffrn_orient_matrix_UB_22 -0.1124905
_diffrn_orient_matrix_UB_23 0.0104876
_diffrn_orient_matrix_UB_31 0.0426758
_diffrn_orient_matrix_UB_32 0.0678452
_diffrn_orient_matrix_UB_33 0.0188594
_diffrn_radiation_monochromator 'multilayer monochromator'
_diffrn_radiation_probe x-ray
_diffrn_radiation_source 'Incoatec microfocus sealed tube'
_diffrn_radiation_type MoK\a
_diffrn_radiation_wavelength 0.71073
_diffrn_reflns_av_R_equivalents 0.0309
_diffrn_reflns_av_unetI/netI 0.0304
_diffrn_reflns_limit_h_max 16
_diffrn_reflns_limit_h_min -16
_diffrn_reflns_limit_k_max 9
_diffrn_reflns_limit_k_min -9
_diffrn_reflns_limit_l_max 45
_diffrn_reflns_limit_l_min -49
_diffrn_reflns_number 36474
_diffrn_reflns_theta_full 25.242
_diffrn_reflns_theta_max 27.556
_diffrn_reflns_theta_min 2.145
_diffrn_source_current 1.0
_diffrn_source_power 50.0
_diffrn_source_voltage 50.0
_exptl_absorpt_coefficient_mu 1.684
_exptl_absorpt_correction_T_max 0.889
_exptl_absorpt_correction_T_min 0.768
_exptl_absorpt_correction_type multi-scan
_exptl_absorpt_process_details
;
  [Sheldrick, G.M. (2014). SADABS Bruker AXS Inc., Madison, Wisconsin, USA]
;
_exptl_crystal_colour orange
_exptl_crystal_density_diffrn 1.488
_exptl_crystal_description prism
_exptl_crystal_F_000 1680
_exptl_crystal_size_max 0.160
_exptl_crystal_size_mid 0.090
_exptl_crystal_size_min 0.070
_refine_diff_density_max 0.717
_refine_diff_density_min -0.941
_refine_diff_density_rms 0.075
_refine_ls_extinction_method none
_refine_ls_goodness_of_fit_ref 1.174
_refine_ls_hydrogen_treatment constr
_refine_ls_matrix_type full
_refine_ls_number_parameters 482
_refine_ls_number_reflns 8275
_refine_ls_number_restraints 0
_refine_ls_restrained_S_all 1.174
_refine_ls_R_factor_all 0.0472
_refine_ls_R_factor_gt 0.0419
_refine_ls_shift/su_max 0.009
_refine_ls_shift/su_mean 0.000
_refine_ls_structure_factor_coef Fsqd
_refine_ls_weighting_details 'w=1/[\s^2^(Fo^2^)+(0.0190P)^2^+7.5255P] where P=(Fo^2^+2Fc^2^)/3'
_refine_ls_weighting_scheme calc
_refine_ls_wR_factor_gt 0.0927
_refine_ls_wR_factor_ref 0.0943
_reflns_number_gt 7562
_reflns_number_total 8275
_reflns_threshold_expression >2sigma(I)
_cod_data_source_file d5dt02008e2.cif
_cod_data_source_block NH193
_cod_depositor_comments 'Adding full bibliography for 7719841--7719843.cif.'
_cod_original_sg_symbol_H-M 'P 21/c'
_cod_database_code 7719841

loop_
_space_group_symop_operation_xyz
'x, y, z'
'-x, y+1/2, -z+1/2'
'-x, -y, -z'
'x, -y-1/2, z-1/2'

loop_
_atom_site_label
_atom_site_type_symbol
_atom_site_fract_x
_atom_site_fract_y
_atom_site_fract_z
_atom_site_U_iso_or_equiv
_atom_site_adp_type
_atom_site_occupancy
_atom_site_site_symmetry_order
_atom_site_calc_flag
_atom_site_refinement_flags_posn
_atom_site_refinement_flags_adp
_atom_site_refinement_flags_occupancy
_atom_site_disorder_assembly
_atom_site_disorder_group
N1 N 0.40552(18) 0.0834(3) 0.60771(6) 0.0166(4) Uani 1 1 d . . . . .
C2 C 0.2954(2) 0.0922(4) 0.61947(7) 0.0204(6) Uani 1 1 d . . . . .
H2A H 0.253946 -0.011571 0.610356 0.025 Uiso 1 1 calc R U . . .
H2B H 0.258872 0.198712 0.609420 0.025 Uiso 1 1 calc R U . . .
C3 C 0.2959(2) 0.0973(3) 0.65925(7) 0.0174(5) Uani 1 1 d . . . . .
H3A H 0.221370 0.110043 0.665856 0.021 Uiso 1 1 calc R U . . .
H3B H 0.325433 -0.014422 0.669326 0.021 Uiso 1 1 calc R U . . .
N4 N 0.36187(17) 0.2460(3) 0.67375(6) 0.0133(4) Uani 1 1 d . . . . .
C5 C 0.3935(2) 0.2157(3) 0.71165(7) 0.0166(5) Uani 1 1 d . . . . .
H5A H 0.332212 0.163628 0.722825 0.020 Uiso 1 1 calc R U . . .
H5B H 0.411377 0.329608 0.723305 0.020 Uiso 1 1 calc R U . . .
C6 C 0.4898(2) 0.0935(3) 0.71686(7) 0.0167(5) Uani 1 1 d . . . . .
H6A H 0.506858 0.072370 0.742360 0.020 Uiso 1 1 calc R U . . .
H6B H 0.471109 -0.021054 0.705583 0.020 Uiso 1 1 calc R U . . .
N7 N 0.58616(16) 0.1659(3) 0.70186(5) 0.0122(4) Uani 1 1 d . . . . .
C8 C 0.6677(2) 0.0242(3) 0.70042(7) 0.0167(5) Uani 1 1 d . . . . .
H8A H 0.672666 -0.042460 0.722803 0.020 Uiso 1 1 calc R U . . .
H8B H 0.738901 0.077566 0.697778 0.020 Uiso 1 1 calc R U . . .
C9 C 0.6394(2) -0.1006(3) 0.67008(7) 0.0182(5) Uani 1 1 d . . . . .
H9A H 0.697275 -0.189010 0.668987 0.022 Uiso 1 1 calc R U . . .
H9B H 0.571960 -0.163560 0.673891 0.022 Uiso 1 1 calc R U . . .
N10 N 0.62565(17) -0.0021(3) 0.63636(6) 0.0151(4) Uani 1 1 d . . . . .
C11 C 0.5659(2) -0.1101(3) 0.60847(7) 0.0200(5) Uani 1 1 d . . . . .
H11A H 0.589526 -0.234082 0.610999 0.024 Uiso 1 1 calc R U . . .
H11B H 0.583501 -0.068100 0.585081 0.024 Uiso 1 1 calc R U . . .
C12 C 0.4450(2) -0.1010(3) 0.61036(7) 0.0205(6) Uani 1 1 d . . . . .
H12A H 0.408771 -0.171328 0.590951 0.025 Uiso 1 1 calc R U . . .
H12B H 0.426539 -0.152541 0.632893 0.025 Uiso 1 1 calc R U . . .
C21 C 0.3997(2) 0.1499(4) 0.57110(7) 0.0226(6) Uani 1 1 d . . . . .
H21A H 0.338610 0.093973 0.556978 0.027 Uiso 1 1 calc R U . . .
H21B H 0.466650 0.119778 0.560329 0.027 Uiso 1 1 calc R U . . .
C22 C 0.3845(2) 0.3514(4) 0.57110(7) 0.0224(6) Uani 1 1 d . . . . .
O23 O 0.42213(15) 0.4327(2) 0.59879(5) 0.0193(4) Uani 1 1 d . . . . .
O24 O 0.3378(2) 0.4218(3) 0.54496(6) 0.0427(6) Uani 1 1 d . . . . .
C31 C 0.3030(2) 0.4137(3) 0.67013(7) 0.0180(5) Uani 1 1 d . . . . .
H31A H 0.247081 0.416429 0.687012 0.022 Uiso 1 1 calc R U . . .
H31B H 0.266625 0.422754 0.646064 0.022 Uiso 1 1 calc R U . . .
C32 C 0.3789(2) 0.5703(3) 0.67705(6) 0.0156(5) Uani 1 1 d . . . . .
O33 O 0.47705(14) 0.5436(2) 0.67105(5) 0.0166(4) Uani 1 1 d . . . . .
O34 O 0.34156(16) 0.7089(2) 0.68722(5) 0.0235(4) Uani 1 1 d . . . . .
O43 O 0.63526(14) 0.2749(2) 0.59358(4) 0.0165(4) Uani 1 1 d . . . . .
C42 C 0.7238(2) 0.1869(4) 0.59657(7) 0.0197(5) Uani 1 1 d . . . . .
C41 C 0.7320(2) 0.0418(3) 0.62427(7) 0.0186(5) Uani 1 1 d . . . . .
H41A H 0.763319 -0.064689 0.614277 0.022 Uiso 1 1 calc R U . . .
H41B H 0.780868 0.080399 0.644672 0.022 Uiso 1 1 calc R U . . .
O44 O 0.80246(17) 0.2133(3) 0.57988(5) 0.0304(5) Uani 1 1 d . . . . .
C51 C 0.6283(2) 0.3128(4) 0.72542(6) 0.0158(5) Uani 1 1 d . . . . .
H51A H 0.628049 0.272847 0.750119 0.019 Uiso 1 1 calc R U . . .
H51B H 0.577510 0.412764 0.722228 0.019 Uiso 1 1 calc R U . . .
C52 C 0.7393(2) 0.3797(3) 0.72010(6) 0.0134(5) Uani 1 1 d . . . . .
C53 C 0.76394(19) 0.4408(3) 0.68624(6) 0.0124(5) Uani 1 1 d . . . . .
C54 C 0.8682(2) 0.5182(3) 0.68299(6) 0.0151(5) Uani 1 1 d . . . . .
C55 C 0.9415(2) 0.5281(4) 0.71290(7) 0.0193(5) Uani 1 1 d . . . . .
H55 H 1.010529 0.578142 0.711114 0.023 Uiso 1 1 calc R U . . .
C56 C 0.9144(2) 0.4658(4) 0.74490(7) 0.0191(5) Uani 1 1 d . . . . .
C57 C 0.8141(2) 0.3914(3) 0.74877(6) 0.0158(5) Uani 1 1 d . . . . .
H57 H 0.797461 0.348865 0.771083 0.019 Uiso 1 1 calc R U . . .
O58 O 0.69409(14) 0.4250(2) 0.65943(4) 0.0141(4) Uani 1 1 d . . . . .
N59 N 0.9924(2) 0.4757(4) 0.77543(6) 0.0280(6) Uani 1 1 d . . . . .
O60 O 0.96354(19) 0.4360(3) 0.80441(5) 0.0349(5) Uani 1 1 d . . . . .
O61 O 1.08430(19) 0.5225(4) 0.77110(7) 0.0531(8) Uani 1 1 d . . . . .
C62 C 0.9035(2) 0.5864(3) 0.65049(7) 0.0172(5) Uani 1 1 d . . . . .
H62 H 0.971577 0.643212 0.652562 0.021 Uiso 1 1 calc R U . . .
C63 C 0.8532(2) 0.5805(3) 0.61744(6) 0.0153(5) Uani 1 1 d . . . . .
H63 H 0.782440 0.533924 0.614230 0.018 Uiso 1 1 calc R U . . .
C64 C 0.9030(2) 0.6421(3) 0.58720(6) 0.0148(5) Uani 1 1 d . . . . .
C65 C 1.0149(2) 0.7269(4) 0.58606(7) 0.0170(5) Uani 1 1 d . . . . .
C66 C 1.0206(2) 0.7448(4) 0.54678(7) 0.0197(5) Uani 1 1 d . . . . .
C67 C 1.1029(2) 0.8036(4) 0.52760(8) 0.0266(6) Uani 1 1 d . . . . .
H67 H 1.169703 0.840721 0.539069 0.032 Uiso 1 1 calc R U . . .
C68 C 1.0850(3) 0.8066(4) 0.49119(8) 0.0307(7) Uani 1 1 d . . . . .
H68 H 1.140450 0.845718 0.477528 0.037 Uiso 1 1 calc R U . . .
C69 C 0.9870(3) 0.7532(4) 0.47440(8) 0.0291(7) Uani 1 1 d . . . . .
H69 H 0.977166 0.756371 0.449417 0.035 Uiso 1 1 calc R U . . .
C70 C 0.9026(2) 0.6950(4) 0.49327(7) 0.0243(6) Uani 1 1 d . . . . .
H70 H 0.835255 0.659416 0.481962 0.029 Uiso 1 1 calc R U . . .
C71 C 0.9237(2) 0.6927(4) 0.52954(7) 0.0189(5) Uani 1 1 d . . . . .
N72 N 0.85494(17) 0.6354(3) 0.55515(6) 0.0160(4) Uani 1 1 d . . . . .
C73 C 1.0127(2) 0.9109(4) 0.60294(7) 0.0216(6) Uani 1 1 d . . . . .
H73A H 1.079268 0.973620 0.599105 0.032 Uiso 1 1 calc R U . . .
H73B H 1.006451 0.898988 0.628266 0.032 Uiso 1 1 calc R U . . .
H73C H 0.950970 0.977121 0.592163 0.032 Uiso 1 1 calc R U . . .
C74 C 1.1080(2) 0.6116(4) 0.60223(8) 0.0277(6) Uani 1 1 d . . . . .
H74A H 1.096288 0.489370 0.594682 0.041 Uiso 1 1 calc R U . . .
H74B H 1.111012 0.618059 0.627967 0.041 Uiso 1 1 calc R U . . .
H74C H 1.176055 0.654039 0.594329 0.041 Uiso 1 1 calc R U . . .
C75 C 0.7447(2) 0.5777(4) 0.54451(7) 0.0238(6) Uani 1 1 d . . . . .
H75A H 0.705210 0.563791 0.565455 0.036 Uiso 1 1 calc R U . . .
H75B H 0.746601 0.464884 0.532137 0.036 Uiso 1 1 calc R U . . .
H75C H 0.708660 0.665723 0.528851 0.036 Uiso 1 1 calc R U . . .
C101 C 0.4397(3) 0.7174(5) 0.50043(13) 0.0558(11) Uani 1 1 d . . . . .
H10A H 0.451761 0.649768 0.479249 0.084 Uiso 1 1 calc R U . . .
H10B H 0.394651 0.648956 0.515226 0.084 Uiso 1 1 calc R U . . .
H10C H 0.508906 0.742719 0.513605 0.084 Uiso 1 1 calc R U . . .
C102 C 0.3863(3) 0.8803(5) 0.49042(9) 0.0381(8) Uani 1 1 d . . . . .
N103 N 0.3460(3) 1.0097(5) 0.48257(9) 0.0477(8) Uani 1 1 d . . . . .
Y1 Y 0.53463(2) 0.30231(3) 0.64089(2) 0.00979(6) Uani 1 1 d . . . . .

loop_
_atom_site_aniso_label
_atom_site_aniso_U_11
_atom_site_aniso_U_22
_atom_site_aniso_U_33
_atom_site_aniso_U_23
_atom_site_aniso_U_13
_atom_site_aniso_U_12
N1 0.0171(11) 0.0159(10) 0.0168(10) 0.0005(9) 0.0015(8) -0.0039(9)
C2 0.0128(12) 0.0196(13) 0.0281(14) -0.0013(11) -0.0031(10) -0.0051(10)
C3 0.0109(12) 0.0144(12) 0.0276(14) 0.0026(11) 0.0046(10) -0.0041(10)
N4 0.0119(10) 0.0100(9) 0.0183(10) 0.0029(8) 0.0029(8) -0.0003(8)
C5 0.0158(12) 0.0173(12) 0.0178(12) 0.0009(10) 0.0066(10) -0.0003(10)
C6 0.0140(12) 0.0185(13) 0.0182(12) 0.0072(10) 0.0040(10) -0.0013(10)
N7 0.0108(10) 0.0119(10) 0.0143(9) 0.0036(8) 0.0025(8) -0.0005(8)
C8 0.0150(12) 0.0177(12) 0.0175(12) 0.0078(10) 0.0021(10) 0.0024(10)
C9 0.0183(13) 0.0128(12) 0.0243(13) 0.0049(10) 0.0070(10) 0.0041(10)
N10 0.0149(11) 0.0128(10) 0.0182(10) 0.0006(8) 0.0057(8) -0.0003(8)
C11 0.0241(14) 0.0146(12) 0.0223(13) -0.0039(10) 0.0072(11) -0.0013(11)
C12 0.0231(14) 0.0126(12) 0.0259(14) -0.0031(10) 0.0033(11) -0.0029(10)
C21 0.0277(15) 0.0222(14) 0.0170(12) -0.0018(11) -0.0043(11) -0.0060(11)
C22 0.0214(14) 0.0250(14) 0.0195(13) 0.0034(11) -0.0066(11) -0.0063(11)
O23 0.0200(10) 0.0175(9) 0.0191(9) 0.0041(7) -0.0055(7) -0.0003(8)
O24 0.0546(16) 0.0414(14) 0.0277(11) 0.0129(11) -0.0211(11) -0.0053(12)
C31 0.0140(12) 0.0129(12) 0.0272(13) 0.0017(10) 0.0018(10) 0.0018(10)
C32 0.0199(13) 0.0129(11) 0.0141(11) 0.0041(10) 0.0023(10) 0.0001(10)
O33 0.0166(9) 0.0126(8) 0.0210(9) -0.0007(7) 0.0033(7) -0.0021(7)
O34 0.0294(11) 0.0153(9) 0.0272(10) -0.0002(8) 0.0102(8) 0.0041(8)
O43 0.0172(9) 0.0197(9) 0.0128(8) 0.0006(7) 0.0028(7) -0.0020(7)
C42 0.0224(13) 0.0236(13) 0.0138(11) -0.0013(11) 0.0062(10) -0.0024(11)
C41 0.0152(13) 0.0174(12) 0.0243(13) 0.0011(11) 0.0084(10) 0.0021(10)
O44 0.0254(11) 0.0400(13) 0.0284(11) 0.0063(10) 0.0169(9) 0.0033(10)
C51 0.0158(12) 0.0218(12) 0.0101(10) -0.0014(10) 0.0026(9) -0.0030(10)
C52 0.0138(12) 0.0152(11) 0.0111(11) 0.0000(9) 0.0006(9) -0.0006(9)
C53 0.0130(12) 0.0115(11) 0.0125(11) 0.0004(9) 0.0008(9) 0.0003(9)
C54 0.0142(12) 0.0172(12) 0.0137(11) 0.0004(10) 0.0003(9) -0.0014(10)
C55 0.0139(12) 0.0234(13) 0.0198(13) 0.0029(11) -0.0034(10) -0.0063(10)
C56 0.0188(13) 0.0230(13) 0.0141(12) 0.0017(10) -0.0067(10) -0.0028(11)
C57 0.0205(13) 0.0165(12) 0.0104(11) 0.0022(9) 0.0009(9) -0.0011(10)
O58 0.0121(8) 0.0200(9) 0.0099(8) 0.0019(7) -0.0009(6) -0.0042(7)
N59 0.0278(14) 0.0327(14) 0.0213(12) 0.0062(11) -0.0107(10) -0.0082(11)
O60 0.0372(13) 0.0519(15) 0.0140(9) 0.0051(10) -0.0065(9) -0.0075(11)
O61 0.0282(13) 0.089(2) 0.0389(14) 0.0241(14) -0.0182(11) -0.0305(14)
C62 0.0134(12) 0.0195(13) 0.0187(12) 0.0029(10) 0.0011(10) -0.0044(10)
C63 0.0113(12) 0.0176(12) 0.0172(12) 0.0028(10) 0.0031(9) -0.0024(9)
C64 0.0118(12) 0.0162(12) 0.0163(12) 0.0029(10) 0.0012(9) -0.0001(9)
C65 0.0118(12) 0.0224(13) 0.0170(12) 0.0037(10) 0.0032(9) -0.0027(10)
C66 0.0210(14) 0.0208(13) 0.0178(12) 0.0028(10) 0.0051(10) 0.0024(10)
C67 0.0242(14) 0.0300(15) 0.0270(14) 0.0011(13) 0.0105(12) 0.0006(13)
C68 0.0362(17) 0.0302(16) 0.0284(15) 0.0040(13) 0.0191(13) -0.0031(14)
C69 0.0459(19) 0.0262(15) 0.0170(13) 0.0043(11) 0.0121(13) 0.0016(13)
C70 0.0304(15) 0.0247(14) 0.0179(13) 0.0044(12) 0.0023(11) -0.0023(12)
C71 0.0218(13) 0.0187(12) 0.0172(12) 0.0037(11) 0.0079(10) 0.0016(11)
N72 0.0146(10) 0.0186(10) 0.0150(10) 0.0032(8) 0.0027(8) -0.0011(9)
C73 0.0189(14) 0.0259(14) 0.0205(13) -0.0002(11) 0.0037(10) -0.0056(11)
C74 0.0153(13) 0.0367(17) 0.0311(15) 0.0104(13) 0.0022(11) 0.0050(12)
C75 0.0182(14) 0.0320(15) 0.0201(13) 0.0069(12) -0.0053(11) -0.0051(12)
C101 0.047(2) 0.042(2) 0.078(3) 0.015(2) 0.006(2) -0.0115(19)
C102 0.040(2) 0.045(2) 0.0301(17) -0.0061(16) 0.0061(14) -0.0139(17)
N103 0.054(2) 0.0424(19) 0.0464(18) -0.0101(16) 0.0013(15) 0.0007(16)
Y1 0.00955(11) 0.00981(11) 0.00998(10) 0.00178(9) 0.00065(7) -0.00111(9)

loop_
_atom_type_symbol
_atom_type_description
_atom_type_scat_dispersion_real
_atom_type_scat_dispersion_imag
_atom_type_scat_source
C C 0.0033 0.0016 'International Tables Vol C Tables 4.2.6.8 and 6.1.1.4'
H H 0.0000 0.0000 'International Tables Vol C Tables 4.2.6.8 and 6.1.1.4'
N N 0.0061 0.0033 'International Tables Vol C Tables 4.2.6.8 and 6.1.1.4'
O O 0.0106 0.0060 'International Tables Vol C Tables 4.2.6.8 and 6.1.1.4'
Y Y -2.7962 3.5667 'International Tables Vol C Tables 4.2.6.8 and 6.1.1.4'

loop_
_geom_angle_atom_site_label_1
_geom_angle_atom_site_label_2
_geom_angle_atom_site_label_3
_geom_angle
_geom_angle_site_symmetry_1
_geom_angle_site_symmetry_3
_geom_angle_publ_flag
C21 N1 C2 107.4(2) . . ?
C21 N1 C12 112.0(2) . . ?
C2 N1 C12 109.4(2) . . ?
C21 N1 Y1 102.70(15) . . ?
C2 N1 Y1 112.28(15) . . ?
C12 N1 Y1 112.76(16) . . ?
N1 C2 C3 112.4(2) . . ?
N1 C2 H2A 109.1 . . ?
C3 C2 H2A 109.1 . . ?
N1 C2 H2B 109.1 . . ?
C3 C2 H2B 109.1 . . ?
H2A C2 H2B 107.9 . . ?
N4 C3 C2 110.3(2) . . ?
N4 C3 H3A 109.6 . . ?
C2 C3 H3A 109.6 . . ?
N4 C3 H3B 109.6 . . ?
C2 C3 H3B 109.6 . . ?
H3A C3 H3B 108.1 . . ?
C31 N4 C3 111.7(2) . . ?
C31 N4 C5 108.3(2) . . ?
C3 N4 C5 109.76(19) . . ?
C31 N4 Y1 103.81(14) . . ?
C3 N4 Y1 113.62(15) . . ?
C5 N4 Y1 109.35(14) . . ?
N4 C5 C6 111.3(2) . . ?
N4 C5 H5A 109.4 . . ?
C6 C5 H5A 109.4 . . ?
N4 C5 H5B 109.4 . . ?
C6 C5 H5B 109.4 . . ?
H5A C5 H5B 108.0 . . ?
N7 C6 C5 112.5(2) . . ?
N7 C6 H6A 109.1 . . ?
C5 C6 H6A 109.1 . . ?
N7 C6 H6B 109.1 . . ?
C5 C6 H6B 109.1 . . ?
H6A C6 H6B 107.8 . . ?
C6 N7 C8 109.07(19) . . ?
C6 N7 C51 107.41(19) . . ?
C8 N7 C51 110.89(19) . . ?
C6 N7 Y1 110.55(14) . . ?
C8 N7 Y1 112.11(14) . . ?
C51 N7 Y1 106.70(14) . . ?
N7 C8 C9 111.6(2) . . ?
N7 C8 H8A 109.3 . . ?
C9 C8 H8A 109.3 . . ?
N7 C8 H8B 109.3 . . ?
C9 C8 H8B 109.3 . . ?
H8A C8 H8B 108.0 . . ?
N10 C9 C8 110.3(2) . . ?
N10 C9 H9A 109.6 . . ?
C8 C9 H9A 109.6 . . ?
N10 C9 H9B 109.6 . . ?
C8 C9 H9B 109.6 . . ?
H9A C9 H9B 108.1 . . ?
C41 N10 C9 110.1(2) . . ?
C41 N10 C11 108.0(2) . . ?
C9 N10 C11 110.7(2) . . ?
C41 N10 Y1 103.25(15) . . ?
C9 N10 Y1 114.26(15) . . ?
C11 N10 Y1 110.14(15) . . ?
N10 C11 C12 112.2(2) . . ?
N10 C11 H11A 109.2 . . ?
C12 C11 H11A 109.2 . . ?
N10 C11 H11B 109.2 . . ?
C12 C11 H11B 109.2 . . ?
H11A C11 H11B 107.9 . . ?
N1 C12 C11 111.4(2) . . ?
N1 C12 H12A 109.3 . . ?
C11 C12 H12A 109.3 . . ?
N1 C12 H12B 109.3 . . ?
C11 C12 H12B 109.3 . . ?
H12A C12 H12B 108.0 . . ?
N1 C21 C22 109.6(2) . . ?
N1 C21 H21A 109.8 . . ?
C22 C21 H21A 109.8 . . ?
N1 C21 H21B 109.8 . . ?
C22 C21 H21B 109.8 . . ?
H21A C21 H21B 108.2 . . ?
O24 C22 O23 124.9(3) . . ?
O24 C22 C21 118.7(3) . . ?
O23 C22 C21 116.4(2) . . ?
C22 O23 Y1 122.27(17) . . ?
N4 C31 C32 111.2(2) . . ?
N4 C31 H31A 109.4 . . ?
C32 C31 H31A 109.4 . . ?
N4 C31 H31B 109.4 . . ?
C32 C31 H31B 109.4 . . ?
H31A C31 H31B 108.0 . . ?
O34 C32 O33 125.9(2) . . ?
O34 C32 C31 118.4(2) . . ?
O33 C32 C31 115.6(2) . . ?
C32 O33 Y1 123.91(16) . . ?
C42 O43 Y1 120.10(15) . . ?
O44 C42 O43 125.8(3) . . ?
O44 C42 C41 117.9(2) . . ?
O43 C42 C41 116.2(2) . . ?
N10 C41 C42 111.8(2) . . ?
N10 C41 H41A 109.3 . . ?
C42 C41 H41A 109.3 . . ?
N10 C41 H41B 109.3 . . ?
C42 C41 H41B 109.3 . . ?
H41A C41 H41B 107.9 . . ?
N7 C51 C52 116.7(2) . . ?
N7 C51 H51A 108.1 . . ?
C52 C51 H51A 108.1 . . ?
N7 C51 H51B 108.1 . . ?
C52 C51 H51B 108.1 . . ?
H51A C51 H51B 107.3 . . ?
C57 C52 C53 120.7(2) . . ?
C57 C52 C51 118.9(2) . . ?
C53 C52 C51 120.3(2) . . ?
O58 C53 C52 120.1(2) . . ?
O58 C53 C54 121.5(2) . . ?
C52 C53 C54 118.5(2) . . ?
C55 C54 C53 118.8(2) . . ?
C55 C54 C62 116.8(2) . . ?
C53 C54 C62 124.3(2) . . ?
C56 C55 C54 120.6(2) . . ?
C56 C55 H55 119.7 . . ?
C54 C55 H55 119.7 . . ?
C55 C56 C57 121.7(2) . . ?
C55 C56 N59 119.5(2) . . ?
C57 C56 N59 118.8(2) . . ?
C52 C57 C56 119.7(2) . . ?
C52 C57 H57 120.2 . . ?
C56 C57 H57 120.2 . . ?
C53 O58 Y1 143.51(16) . . ?
O61 N59 O60 122.9(2) . . ?
O61 N59 C56 118.5(2) . . ?
O60 N59 C56 118.6(2) . . ?
C63 C62 C54 129.2(2) . . ?
C63 C62 H62 115.4 . . ?
C54 C62 H62 115.4 . . ?
C62 C63 C64 122.5(2) . . ?
C62 C63 H63 118.7 . . ?
C64 C63 H63 118.7 . . ?
N72 C64 C63 122.7(2) . . ?
N72 C64 C65 109.3(2) . . ?
C63 C64 C65 128.0(2) . . ?
C66 C65 C73 109.6(2) . . ?
C66 C65 C74 110.4(2) . . ?
C73 C65 C74 112.9(2) . . ?
C66 C65 C64 100.8(2) . . ?
C73 C65 C64 108.6(2) . . ?
C74 C65 C64 113.9(2) . . ?
C71 C66 C67 119.9(3) . . ?
C71 C66 C65 109.2(2) . . ?
C67 C66 C65 130.8(3) . . ?
C66 C67 C68 118.1(3) . . ?
C66 C67 H67 120.9 . . ?
C68 C67 H67 120.9 . . ?
C67 C68 C69 121.0(3) . . ?
C67 C68 H68 119.5 . . ?
C69 C68 H68 119.5 . . ?
C68 C69 C70 121.8(3) . . ?
C68 C69 H69 119.1 . . ?
C70 C69 H69 119.1 . . ?
C71 C70 C69 115.6(3) . . ?
C71 C70 H70 122.2 . . ?
C69 C70 H70 122.2 . . ?
C66 C71 C70 123.5(3) . . ?
C66 C71 N72 108.4(2) . . ?
C70 C71 N72 128.0(3) . . ?
C64 N72 C71 111.9(2) . . ?
C64 N72 C75 127.5(2) . . ?
C71 N72 C75 120.6(2) . . ?
C65 C73 H73A 109.5 . . ?
C65 C73 H73B 109.5 . . ?
H73A C73 H73B 109.5 . . ?
C65 C73 H73C 109.5 . . ?
H73A C73 H73C 109.5 . . ?
H73B C73 H73C 109.5 . . ?
C65 C74 H74A 109.5 . . ?
C65 C74 H74B 109.5 . . ?
H74A C74 H74B 109.5 . . ?
C65 C74 H74C 109.5 . . ?
H74A C74 H74C 109.5 . . ?
H74B C74 H74C 109.5 . . ?
N72 C75 H75A 109.5 . . ?
N72 C75 H75B 109.5 . . ?
H75A C75 H75B 109.5 . . ?
N72 C75 H75C 109.5 . . ?
H75A C75 H75C 109.5 . . ?
H75B C75 H75C 109.5 . . ?
C102 C101 H10A 109.5 . . ?
C102 C101 H10B 109.5 . . ?
H10A C101 H10B 109.5 . . ?
C102 C101 H10C 109.5 . . ?
H10A C101 H10C 109.5 . . ?
H10B C101 H10C 109.5 . . ?
N103 C102 C101 178.8(4) . . ?
O58 Y1 O23 121.08(7) . . ?
O58 Y1 O43 75.85(6) . . ?
O23 Y1 O43 80.26(7) . . ?
O58 Y1 O33 79.63(6) . . ?
O23 Y1 O33 78.75(7) . . ?
O43 Y1 O33 132.67(6) . . ?
O58 Y1 N1 156.94(7) . . ?
O23 Y1 N1 67.16(7) . . ?
O43 Y1 N1 85.24(7) . . ?
O33 Y1 N1 123.33(7) . . ?
O58 Y1 N7 74.91(6) . . ?
O23 Y1 N7 154.94(7) . . ?
O43 Y1 N7 124.20(6) . . ?
O33 Y1 N7 86.25(6) . . ?
N1 Y1 N7 106.25(7) . . ?
O58 Y1 N10 90.60(7) . . ?
O23 Y1 N10 126.28(7) . . ?
O43 Y1 N10 66.01(6) . . ?
O33 Y1 N10 154.02(7) . . ?
N1 Y1 N10 69.42(7) . . ?
N7 Y1 N10 67.91(7) . . ?
O58 Y1 N4 131.13(6) . . ?
O23 Y1 N4 85.72(7) . . ?
O43 Y1 N4 152.86(7) . . ?
O33 Y1 N4 65.64(6) . . ?
N1 Y1 N4 67.87(7) . . ?
N7 Y1 N4 69.74(6) . . ?
N10 Y1 N4 105.65(6) . . ?

loop_
_geom_bond_atom_site_label_1
_geom_bond_atom_site_label_2
_geom_bond_distance
_geom_bond_site_symmetry_2
_geom_bond_publ_flag
N1 C21 1.481(3) . ?
N1 C2 1.484(3) . ?
N1 C12 1.487(3) . ?
N1 Y1 2.571(2) . ?
C2 C3 1.517(4) . ?
C2 H2A 0.9900 . ?
C2 H2B 0.9900 . ?
C3 N4 1.477(3) . ?
C3 H3A 0.9900 . ?
C3 H3B 0.9900 . ?
N4 C31 1.472(3) . ?
N4 C5 1.483(3) . ?
N4 Y1 2.622(2) . ?
C5 C6 1.519(4) . ?
C5 H5A 0.9900 . ?
C5 H5B 0.9900 . ?
C6 N7 1.482(3) . ?
C6 H6A 0.9900 . ?
C6 H6B 0.9900 . ?
N7 C8 1.486(3) . ?
N7 C51 1.500(3) . ?
N7 Y1 2.576(2) . ?
C8 C9 1.514(4) . ?
C8 H8A 0.9900 . ?
C8 H8B 0.9900 . ?
C9 N10 1.485(3) . ?
C9 H9A 0.9900 . ?
C9 H9B 0.9900 . ?
N10 C41 1.481(3) . ?
N10 C11 1.491(3) . ?
N10 Y1 2.591(2) . ?
C11 C12 1.518(4) . ?
C11 H11A 0.9900 . ?
C11 H11B 0.9900 . ?
C12 H12A 0.9900 . ?
C12 H12B 0.9900 . ?
C21 C22 1.543(4) . ?
C21 H21A 0.9900 . ?
C21 H21B 0.9900 . ?
C22 O24 1.232(3) . ?
C22 O23 1.277(3) . ?
O23 Y1 2.2667(18) . ?
C31 C32 1.530(4) . ?
C31 H31A 0.9900 . ?
C31 H31B 0.9900 . ?
C32 O34 1.229(3) . ?
C32 O33 1.282(3) . ?
O33 Y1 2.3127(18) . ?
O43 C42 1.289(3) . ?
O43 Y1 2.2959(17) . ?
C42 O44 1.232(3) . ?
C42 C41 1.524(4) . ?
C41 H41A 0.9900 . ?
C41 H41B 0.9900 . ?
C51 C52 1.506(3) . ?
C51 H51A 0.9900 . ?
C51 H51B 0.9900 . ?
C52 C57 1.378(3) . ?
C52 C53 1.431(3) . ?
C53 O58 1.290(3) . ?
C53 C54 1.443(3) . ?
C54 C55 1.400(3) . ?
C54 C62 1.447(3) . ?
C55 C56 1.378(4) . ?
C55 H55 0.9500 . ?
C56 C57 1.393(4) . ?
C56 N59 1.453(3) . ?
C57 H57 0.9500 . ?
O58 Y1 2.2552(17) . ?
N59 O61 1.226(3) . ?
N59 O60 1.229(3) . ?
C62 C63 1.359(3) . ?
C62 H62 0.9500 . ?
C63 C64 1.435(3) . ?
C63 H63 0.9500 . ?
C64 N72 1.314(3) . ?
C64 C65 1.542(3) . ?
C65 C66 1.512(4) . ?
C65 C73 1.541(4) . ?
C65 C74 1.541(4) . ?
C66 C71 1.384(4) . ?
C66 C67 1.385(4) . ?
C67 C68 1.387(4) . ?
C67 H67 0.9500 . ?
C68 C69 1.390(5) . ?
C68 H68 0.9500 . ?
C69 C70 1.399(4) . ?
C69 H69 0.9500 . ?
C70 C71 1.385(4) . ?
C70 H70 0.9500 . ?
C71 N72 1.423(3) . ?
N72 C75 1.467(3) . ?
C73 H73A 0.9800 . ?
C73 H73B 0.9800 . ?
C73 H73C 0.9800 . ?
C74 H74A 0.9800 . ?
C74 H74B 0.9800 . ?
C74 H74C 0.9800 . ?
C75 H75A 0.9800 . ?
C75 H75B 0.9800 . ?
C75 H75C 0.9800 . ?
C101 C102 1.442(6) . ?
C101 H10A 0.9800 . ?
C101 H10B 0.9800 . ?
C101 H10C 0.9800 . ?
C102 N103 1.133(5) . ?

loop_
_geom_torsion_atom_site_label_1
_geom_torsion_atom_site_label_2
_geom_torsion_atom_site_label_3
_geom_torsion_atom_site_label_4
_geom_torsion
_geom_torsion_site_symmetry_1
_geom_torsion_site_symmetry_2
_geom_torsion_site_symmetry_3
_geom_torsion_site_symmetry_4
_geom_torsion_publ_flag
C21 N1 C2 C3 -157.6(2) . . . . ?
C12 N1 C2 C3 80.6(3) . . . . ?
Y1 N1 C2 C3 -45.4(2) . . . . ?
N1 C2 C3 N4 56.0(3) . . . . ?
C2 C3 N4 C31 79.5(3) . . . . ?
C2 C3 N4 C5 -160.3(2) . . . . ?
C2 C3 N4 Y1 -37.5(2) . . . . ?
C31 N4 C5 C6 -156.5(2) . . . . ?
C3 N4 C5 C6 81.3(2) . . . . ?
Y1 N4 C5 C6 -44.0(2) . . . . ?
N4 C5 C6 N7 61.0(3) . . . . ?
C5 C6 N7 C8 -166.9(2) . . . . ?
C5 C6 N7 C51 72.9(3) . . . . ?
C5 C6 N7 Y1 -43.2(2) . . . . ?
C6 N7 C8 C9 76.8(2) . . . . ?
C51 N7 C8 C9 -165.1(2) . . . . ?
Y1 N7 C8 C9 -46.0(2) . . . . ?
N7 C8 C9 N10 55.9(3) . . . . ?
C8 C9 N10 C41 78.3(3) . . . . ?
C8 C9 N10 C11 -162.4(2) . . . . ?
C8 C9 N10 Y1 -37.4(2) . . . . ?
C41 N10 C11 C12 -156.8(2) . . . . ?
C9 N10 C11 C12 82.6(3) . . . . ?
Y1 N10 C11 C12 -44.7(2) . . . . ?
C21 N1 C12 C11 76.7(3) . . . . ?
C2 N1 C12 C11 -164.3(2) . . . . ?
Y1 N1 C12 C11 -38.6(3) . . . . ?
N10 C11 C12 N1 57.2(3) . . . . ?
C2 N1 C21 C22 73.1(3) . . . . ?
C12 N1 C21 C22 -166.7(2) . . . . ?
Y1 N1 C21 C22 -45.5(2) . . . . ?
N1 C21 C22 O24 -152.2(3) . . . . ?
N1 C21 C22 O23 27.7(3) . . . . ?
O24 C22 O23 Y1 -167.7(2) . . . . ?
C21 C22 O23 Y1 12.4(3) . . . . ?
C3 N4 C31 C32 -166.6(2) . . . . ?
C5 N4 C31 C32 72.3(3) . . . . ?
Y1 N4 C31 C32 -43.8(2) . . . . ?
N4 C31 C32 O34 -154.7(2) . . . . ?
N4 C31 C32 O33 26.2(3) . . . . ?
O34 C32 O33 Y1 -166.3(2) . . . . ?
C31 C32 O33 Y1 12.7(3) . . . . ?
Y1 O43 C42 O44 -150.9(2) . . . . ?
Y1 O43 C42 C41 26.8(3) . . . . ?
C9 N10 C41 C42 -162.8(2) . . . . ?
C11 N10 C41 C42 76.2(3) . . . . ?
Y1 N10 C41 C42 -40.4(2) . . . . ?
O44 C42 C41 N10 -167.1(2) . . . . ?
O43 C42 C41 N10 15.0(3) . . . . ?
C6 N7 C51 C52 166.8(2) . . . . ?
C8 N7 C51 C52 47.7(3) . . . . ?
Y1 N7 C51 C52 -74.7(2) . . . . ?
N7 C51 C52 C57 -128.3(2) . . . . ?
N7 C51 C52 C53 55.8(3) . . . . ?
C57 C52 C53 O58 178.2(2) . . . . ?
C51 C52 C53 O58 -5.9(4) . . . . ?
C57 C52 C53 C54 -1.3(4) . . . . ?
C51 C52 C53 C54 174.6(2) . . . . ?
O58 C53 C54 C55 -178.6(2) . . . . ?
C52 C53 C54 C55 0.9(4) . . . . ?
O58 C53 C54 C62 0.9(4) . . . . ?
C52 C53 C54 C62 -179.6(2) . . . . ?
C53 C54 C55 C56 -0.3(4) . . . . ?
C62 C54 C55 C56 -179.8(3) . . . . ?
C54 C55 C56 C57 0.0(4) . . . . ?
C54 C55 C56 N59 179.3(3) . . . . ?
C53 C52 C57 C56 0.9(4) . . . . ?
C51 C52 C57 C56 -174.9(2) . . . . ?
C55 C56 C57 C52 -0.3(4) . . . . ?
N59 C56 C57 C52 -179.6(3) . . . . ?
C52 C53 O58 Y1 -9.4(4) . . . . ?
C54 C53 O58 Y1 170.11(19) . . . . ?
C55 C56 N59 O61 -7.5(4) . . . . ?
C57 C56 N59 O61 171.8(3) . . . . ?
C55 C56 N59 O60 172.8(3) . . . . ?
C57 C56 N59 O60 -7.9(4) . . . . ?
C55 C54 C62 C63 174.0(3) . . . . ?
C53 C54 C62 C63 -5.4(5) . . . . ?
C54 C62 C63 C64 -174.8(3) . . . . ?
C62 C63 C64 N72 179.4(3) . . . . ?
C62 C63 C64 C65 -1.8(4) . . . . ?
N72 C64 C65 C66 -5.9(3) . . . . ?
C63 C64 C65 C66 175.2(3) . . . . ?
N72 C64 C65 C73 109.2(2) . . . . ?
C63 C64 C65 C73 -69.6(3) . . . . ?
N72 C64 C65 C74 -124.0(3) . . . . ?
C63 C64 C65 C74 57.1(4) . . . . ?
C73 C65 C66 C71 -109.8(3) . . . . ?
C74 C65 C66 C71 125.2(3) . . . . ?
C64 C65 C66 C71 4.6(3) . . . . ?
C73 C65 C66 C67 69.4(4) . . . . ?
C74 C65 C66 C67 -55.6(4) . . . . ?
C64 C65 C66 C67 -176.3(3) . . . . ?
C71 C66 C67 C68 -0.5(4) . . . . ?
C65 C66 C67 C68 -179.7(3) . . . . ?
C66 C67 C68 C69 0.4(5) . . . . ?
C67 C68 C69 C70 0.2(5) . . . . ?
C68 C69 C70 C71 -0.6(5) . . . . ?
C67 C66 C71 C70 0.1(4) . . . . ?
C65 C66 C71 C70 179.4(3) . . . . ?
C67 C66 C71 N72 178.8(3) . . . . ?
C65 C66 C71 N72 -1.9(3) . . . . ?
C69 C70 C71 C66 0.4(4) . . . . ?
C69 C70 C71 N72 -177.9(3) . . . . ?
C63 C64 N72 C71 -175.8(2) . . . . ?
C65 C64 N72 C71 5.2(3) . . . . ?
C63 C64 N72 C75 4.0(4) . . . . ?
C65 C64 N72 C75 -174.9(2) . . . . ?
C66 C71 N72 C64 -2.1(3) . . . . ?
C70 C71 N72 C64 176.4(3) . . . . ?
C66 C71 N72 C75 178.0(2) . . . . ?
C70 C71 N72 C75 -3.5(4) . . . . ?
